data_4348358
loop_
_publ_author_name
'Carter, Korey P.'
'Cahill, Christopher L.'

_publ_section_title
;
 Combining coordination and supramolecular chemistry to explore uranyl
 assembly in the solid state
;
_journal_issue 2
_journal_name_full 'Inorganic Chemistry Frontiers'
_journal_page_first 141
_journal_paper_doi 10.1039/C4QI00183D
_journal_volume 2
_journal_year 2015
_chemical_formula_sum 'C36 H25 Br3 Cl N3 O12 U2'
_chemical_formula_weight 1442.83
_space_group_crystal_system monoclinic
_space_group_IT_number 14
_space_group_name_Hall '-P 2yn'
_space_group_name_H-M_alt 'P 1 21/n 1'
_symmetry_cell_setting monoclinic
_symmetry_Int_Tables_number 14
_symmetry_space_group_name_H-M 'P 1 21/n 1'
_atom_sites_solution_hydrogens geom
_audit_creation_method SHELXL-2013
_audit_update_record
;
2014-09-23 deposited with the CCDC.
2014-12-08 downloaded from the CCDC.
;
_cell_angle_alpha 90
_cell_angle_beta 106.168(5)
_cell_angle_gamma 90
_cell_formula_units_Z 4
_cell_length_a 20.7962(8)
_cell_length_b 7.5283(6)
_cell_length_c 26.7408(11)
_cell_measurement_reflns_used 40651
_cell_measurement_temperature 293(2)
_cell_measurement_theta_max 43.117
_cell_measurement_theta_min 4.625
_cell_volume 4021.0(4)
_computing_cell_refinement 'SAINT, Bruker-AXS'
_computing_data_collection 'APEX, Bruker-AXS'
_computing_data_reduction 'SAINT, Bruker-AXS'
_computing_molecular_graphics 'Crystal Maker (Palmer, 2009)'
_computing_publication_material 'WINGX (Farrugia, 2012)'
_computing_structure_refinement 'SHELXL-2013 (Sheldrick, 2013)'
_computing_structure_solution 'SHELXS-2013 (Sheldrick, 2013)'
_diffrn_ambient_temperature 293(2)
_diffrn_measured_fraction_theta_full 1.000
_diffrn_measured_fraction_theta_max 0.999
_diffrn_measurement_device_type 'Bruker APEX II CCD'
_diffrn_measurement_method 'omega scans'
_diffrn_radiation_probe x-ray
_diffrn_radiation_type MoK\a
_diffrn_radiation_wavelength 0.71073
_diffrn_reflns_av_R_equivalents 0.0711
_diffrn_reflns_av_unetI/netI 0.0646
_diffrn_reflns_Laue_measured_fraction_full 1.000
_diffrn_reflns_Laue_measured_fraction_max 0.999
_diffrn_reflns_limit_h_max 27
_diffrn_reflns_limit_h_min -26
_diffrn_reflns_limit_k_max 9
_diffrn_reflns_limit_k_min -9
_diffrn_reflns_limit_l_max 34
_diffrn_reflns_limit_l_min -34
_diffrn_reflns_number 38989
_diffrn_reflns_point_group_measured_fraction_full 1.000
_diffrn_reflns_point_group_measured_fraction_max 0.999
_diffrn_reflns_theta_full 25.500
_diffrn_reflns_theta_max 27.579
_diffrn_reflns_theta_min 1.455
_diffrn_source 'fine-focus sealed tube'
_exptl_absorpt_coefficient_mu 11.157
_exptl_absorpt_correction_T_max 0.7456
_exptl_absorpt_correction_T_min 0.6078
_exptl_absorpt_correction_type empirical
_exptl_absorpt_process_details 'SADABS, Bruker-AXS (2008)'
_exptl_crystal_colour Yellow
_exptl_crystal_density_diffrn 2.383
_exptl_crystal_description Rod
_exptl_crystal_F_000 2656
_exptl_crystal_size_max 0.16
_exptl_crystal_size_mid 0.09
_exptl_crystal_size_min 0.06
_refine_diff_density_max 1.094
_refine_diff_density_min -1.057
_refine_diff_density_rms 0.167
_refine_ls_extinction_method none
_refine_ls_goodness_of_fit_ref 1.003
_refine_ls_hydrogen_treatment constr
_refine_ls_matrix_type full
_refine_ls_number_parameters 514
_refine_ls_number_reflns 9288
_refine_ls_number_restraints 0
_refine_ls_restrained_S_all 1.003
_refine_ls_R_factor_all 0.0728
_refine_ls_R_factor_gt 0.0390
_refine_ls_shift/su_max 0.001
_refine_ls_shift/su_mean 0.000
_refine_ls_structure_factor_coef Fsqd
_refine_ls_weighting_details 'w=1/[\s^2^(Fo^2^)+(0.0279P)^2^] where P=(Fo^2^+2Fc^2^)/3'
_refine_ls_weighting_scheme calc
_refine_ls_wR_factor_gt 0.0671
_refine_ls_wR_factor_ref 0.0769
_reflns_Friedel_coverage 0.000
_reflns_number_gt 6498
_reflns_number_total 9288
_reflns_threshold_expression 'I > 2\s(I)'
_cod_data_source_file c4qi00183d2.cif
_cod_data_source_block Compound_12
_cod_original_sg_symbol_H-M 'P 21/n'
_cod_database_code 4348358
_shelx_space_group_comment
;
The symmetry employed for this shelxl refinement is uniquely defined
by the following loop, which should always be used as a source of
symmetry information in preference to the above space-group names.
They are only intended as comments.
;
_shelxl_version_number 2013-4

loop_
_space_group_symop_operation_xyz
'x, y, z'
'-x+1/2, y+1/2, -z+1/2'
'-x, -y, -z'
'x-1/2, -y-1/2, z-1/2'

loop_
_atom_site_label
_atom_site_type_symbol
_atom_site_fract_x
_atom_site_fract_y
_atom_site_fract_z
_atom_site_U_iso_or_equiv
_atom_site_adp_type
_atom_site_occupancy
_atom_site_site_symmetry_order
_atom_site_calc_flag
_atom_site_refinement_flags_posn
_atom_site_refinement_flags_adp
O2 O 0.6589(2) 0.5208(6) 0.10834(17) 0.0389(11) Uani 1 1 d . .
O5 O 0.7157(2) 0.1894(5) 0.07548(16) 0.0318(10) Uani 1 1 d . .
N3 N 0.5631(3) 0.2508(7) 0.0448(2) 0.0320(13) Uani 1 1 d . .
N2 N 0.5396(3) 0.3716(7) 0.1331(2) 0.0312(13) Uani 1 1 d . .
O6 O 0.7715(2) 0.3456(6) 0.18055(16) 0.0385(11) Uani 1 1 d . .
O4 O 0.7236(2) 0.4809(6) 0.00507(17) 0.0424(12) Uani 1 1 d . .
O8 O 0.8659(3) 0.5816(7) 0.03921(19) 0.0524(14) Uani 1 1 d . .
O7 O 0.8048(2) 0.4709(6) 0.11641(16) 0.0403(12) Uani 1 1 d . .
O1 O 0.6523(2) 0.0775(6) 0.14839(16) 0.0359(11) Uani 1 1 d . .
O3 O 0.8536(2) 0.1830(6) 0.0646(2) 0.0543(14) Uani 1 1 d . .
O9 O 0.8511(3) 0.4089(7) -0.0290(2) 0.0562(15) Uani 1 1 d . .
Br2 Br 0.99381(5) 1.11127(13) -0.11882(4) 0.0749(3) Uani 1 1 d . .
Br1 Br 1.09325(5) 0.56420(14) 0.31192(4) 0.0921(4) Uani 1 1 d . .
Br3 Br 0.83591(8) -0.1579(4) -0.23983(6) 0.2213(12) Uani 1 1 d . .
N1 N 0.6471(3) 0.3806(7) 0.2186(2) 0.0371(14) Uani 1 1 d . .
Cl1 Cl 0.34538(11) 0.6256(3) 0.13241(10) 0.0756(7) Uani 1 1 d . .
O10 O 0.7440(3) 0.1336(7) -0.02900(19) 0.0549(14) Uani 1 1 d . .
C11 C 0.4993(3) 0.2975(8) 0.0416(2) 0.0309(15) Uani 1 1 d . .
C15 C 0.5758(4) 0.1838(9) 0.0016(3) 0.0403(17) Uani 1 1 d . .
H15 H 0.6194 0.1519 0.0030 0.048 Uiso 1 1 calc R U
C10 C 0.4872(3) 0.3741(8) 0.0899(3) 0.0336(16) Uani 1 1 d . .
C13 C 0.4612(4) 0.2090(9) -0.0472(3) 0.048(2) Uani 1 1 d . .
H13 H 0.4271 0.1947 -0.0779 0.057 Uiso 1 1 calc R U
C8 C 0.4188(4) 0.5230(9) 0.1329(3) 0.0444(18) Uani 1 1 d . .
C4 C 0.5814(4) 0.4625(10) 0.2745(3) 0.051(2) Uani 1 1 d . .
H4 H 0.5399 0.4939 0.2787 0.061 Uiso 1 1 calc R U
C9 C 0.4257(3) 0.4436(9) 0.0890(3) 0.0438(18) Uani 1 1 d . .
H9 H 0.3898 0.4366 0.0591 0.053 Uiso 1 1 calc R U
C14 C 0.5260(4) 0.1610(9) -0.0446(3) 0.0424(18) Uani 1 1 d . .
H14 H 0.5362 0.1136 -0.0736 0.051 Uiso 1 1 calc R U
C6 C 0.5310(3) 0.4429(8) 0.1773(3) 0.0370(16) Uani 1 1 d . .
C1 C 0.6985(4) 0.3619(11) 0.2610(3) 0.051(2) Uani 1 1 d . .
H1 H 0.7395 0.3276 0.2565 0.061 Uiso 1 1 calc R U
C5 C 0.5877(3) 0.4321(9) 0.2247(3) 0.0370(16) Uani 1 1 d . .
C12 C 0.4478(4) 0.2787(9) -0.0034(3) 0.0413(18) Uani 1 1 d . .
H12 H 0.4045 0.3126 -0.0043 0.050 Uiso 1 1 calc R U
C2 C 0.6949(4) 0.3900(11) 0.3108(3) 0.052(2) Uani 1 1 d . .
H2 H 0.7319 0.3710 0.3393 0.063 Uiso 1 1 calc R U
C7 C 0.4711(4) 0.5223(9) 0.1781(3) 0.0458(19) Uani 1 1 d . .
H7 H 0.4663 0.5740 0.2084 0.055 Uiso 1 1 calc R U
C16 C 0.8149(3) 0.4203(8) 0.1625(3) 0.0315(15) Uani 1 1 d . .
O11 O 0.6871(3) -0.1167(8) -0.0430(2) 0.0766(19) Uani 1 1 d . .
C24 C 0.9085(4) 0.6833(9) -0.0301(3) 0.0413(17) Uani 1 1 d . .
C27 C 0.9604(4) 0.9350(10) -0.0819(3) 0.0470(19) Uani 1 1 d . .
C30 C 0.7251(4) -0.0087(10) -0.0548(3) 0.0429(18) Uani 1 1 d . .
C17 C 0.8831(3) 0.4498(8) 0.1993(2) 0.0297(15) Uani 1 1 d . .
C25 C 0.9051(3) 0.8625(9) -0.0183(3) 0.0417(18) Uani 1 1 d . .
H25 H 0.8849 0.8970 0.0071 0.050 Uiso 1 1 calc R U
C18 C 0.8939(4) 0.4290(9) 0.2515(3) 0.0456(18) Uani 1 1 d . .
H18 H 0.8592 0.3929 0.2648 0.055 Uiso 1 1 calc R U
C22 C 0.9353(3) 0.5016(9) 0.1801(3) 0.0446(18) Uani 1 1 d . .
H22 H 0.9278 0.5161 0.1444 0.053 Uiso 1 1 calc R U
C19 C 0.9576(4) 0.4623(10) 0.2850(3) 0.050(2) Uani 1 1 d . .
H19 H 0.9651 0.4491 0.3208 0.061 Uiso 1 1 calc R U
C31 C 0.7517(4) -0.0391(11) -0.1003(3) 0.048(2) Uani 1 1 d . .
C20 C 1.0079(4) 0.5132(10) 0.2659(3) 0.052(2) Uani 1 1 d . .
C26 C 0.9317(3) 0.9888(10) -0.0440(3) 0.0454(19) Uani 1 1 d . .
H26 H 0.9301 1.1086 -0.0359 0.054 Uiso 1 1 calc R U
C28 C 0.9656(4) 0.7596(11) -0.0937(3) 0.060(2) Uani 1 1 d . .
H28 H 0.9867 0.7267 -0.1187 0.073 Uiso 1 1 calc R U
C21 C 0.9989(4) 0.5327(10) 0.2132(3) 0.056(2) Uani 1 1 d . .
H21 H 1.0342 0.5655 0.2001 0.068 Uiso 1 1 calc R U
C32 C 0.7800(4) 0.0961(12) -0.1220(3) 0.054(2) Uani 1 1 d . .
H32 H 0.7827 0.2105 -0.1084 0.065 Uiso 1 1 calc R U
C36 C 0.7488(4) -0.2080(12) -0.1211(4) 0.075(3) Uani 1 1 d . .
H36 H 0.7296 -0.2993 -0.1068 0.090 Uiso 1 1 calc R U
C23 C 0.8737(4) 0.5515(11) -0.0054(3) 0.0486(19) Uani 1 1 d . .
C29 C 0.9390(4) 0.6319(11) -0.0680(3) 0.061(2) Uani 1 1 d . .
H29 H 0.9415 0.5124 -0.0760 0.073 Uiso 1 1 calc R U
C3 C 0.6353(4) 0.4467(11) 0.3172(3) 0.058(2) Uani 1 1 d . .
H3 H 0.6315 0.4741 0.3502 0.070 Uiso 1 1 calc R U
C35 C 0.7738(7) -0.244(2) -0.1629(5) 0.130(6) Uani 1 1 d . .
H35 H 0.7722 -0.3584 -0.1766 0.156 Uiso 1 1 calc R U
C33 C 0.8043(5) 0.0595(18) -0.1643(4) 0.091(4) Uani 1 1 d . .
H33 H 0.8227 0.1501 -0.1796 0.110 Uiso 1 1 calc R U
C34 C 0.8013(6) -0.106(3) -0.1831(5) 0.116(6) Uani 1 1 d . .
OW1 O 0.7201(3) -0.1603(6) 0.0616(2) 0.0722(18) Uani 1 1 d . .
U1 U 0.65896(2) 0.29812(3) 0.12793(2) 0.02861(7) Uani 1 1 d . .
U2 U 0.78927(2) 0.33211(3) 0.03348(2) 0.03244(8) Uani 1 1 d . .

loop_
_atom_site_aniso_label
_atom_site_aniso_U_11
_atom_site_aniso_U_22
_atom_site_aniso_U_33
_atom_site_aniso_U_23
_atom_site_aniso_U_13
_atom_site_aniso_U_12
O2 0.038(3) 0.038(3) 0.039(3) 0.001(2) 0.010(2) -0.002(2)
O5 0.031(3) 0.034(2) 0.034(3) -0.002(2) 0.014(2) -0.003(2)
N3 0.035(3) 0.031(3) 0.028(3) 0.002(2) 0.005(3) -0.003(2)
N2 0.030(3) 0.033(3) 0.034(3) -0.005(2) 0.014(3) -0.008(2)
O6 0.033(3) 0.057(3) 0.025(2) 0.002(2) 0.007(2) -0.005(2)
O4 0.049(3) 0.042(3) 0.032(3) 0.004(2) 0.005(2) 0.002(2)
O8 0.065(4) 0.058(3) 0.044(3) -0.009(3) 0.031(3) -0.028(3)
O7 0.043(3) 0.052(3) 0.025(3) -0.002(2) 0.007(2) -0.012(2)
O1 0.039(3) 0.039(3) 0.033(3) 0.006(2) 0.015(2) 0.003(2)
O3 0.042(3) 0.055(3) 0.069(4) 0.013(3) 0.021(3) 0.013(3)
O9 0.073(4) 0.058(3) 0.051(3) -0.012(3) 0.039(3) -0.022(3)
Br2 0.0758(7) 0.0799(6) 0.0787(7) 0.0275(5) 0.0376(5) -0.0113(5)
Br1 0.0471(6) 0.0848(7) 0.1131(9) -0.0312(6) -0.0295(6) 0.0086(5)
Br3 0.1232(13) 0.442(4) 0.1132(12) -0.1355(17) 0.0577(10) 0.0216(17)
N1 0.036(3) 0.052(4) 0.024(3) -0.007(3) 0.010(3) -0.011(3)
Cl1 0.0553(14) 0.0850(16) 0.0906(18) -0.0015(14) 0.0273(13) 0.0283(12)
O10 0.079(4) 0.051(3) 0.043(3) -0.020(3) 0.031(3) -0.018(3)
C11 0.030(4) 0.029(3) 0.033(4) 0.004(3) 0.006(3) -0.001(3)
C15 0.042(4) 0.045(4) 0.034(4) 0.003(3) 0.010(3) -0.008(3)
C10 0.034(4) 0.029(3) 0.039(4) 0.005(3) 0.011(3) -0.005(3)
C13 0.054(5) 0.043(4) 0.035(4) 0.002(4) -0.005(4) -0.006(4)
C8 0.039(4) 0.038(4) 0.060(5) 0.003(4) 0.020(4) 0.005(3)
C4 0.050(5) 0.064(5) 0.045(5) -0.013(4) 0.025(4) -0.004(4)
C9 0.032(4) 0.048(4) 0.053(5) 0.011(4) 0.015(4) 0.004(3)
C14 0.061(5) 0.037(4) 0.031(4) -0.010(3) 0.015(4) -0.006(4)
C6 0.038(4) 0.033(4) 0.045(4) -0.003(3) 0.020(4) -0.007(3)
C1 0.029(4) 0.086(6) 0.037(4) -0.001(4) 0.007(4) -0.014(4)
C5 0.040(4) 0.034(4) 0.041(4) -0.006(3) 0.017(3) -0.013(3)
C12 0.034(4) 0.044(4) 0.040(4) 0.004(4) 0.001(3) -0.001(3)
C2 0.047(5) 0.074(6) 0.034(4) -0.002(4) 0.008(4) -0.024(4)
C7 0.050(5) 0.045(4) 0.047(5) -0.007(4) 0.020(4) 0.002(4)
C16 0.031(4) 0.028(3) 0.034(4) -0.011(3) 0.007(3) -0.003(3)
O11 0.103(5) 0.070(4) 0.056(4) -0.005(3) 0.022(4) -0.041(4)
C24 0.043(4) 0.050(5) 0.034(4) -0.004(3) 0.015(3) -0.010(4)
C27 0.038(4) 0.061(5) 0.044(5) 0.013(4) 0.015(4) -0.006(4)
C30 0.047(5) 0.042(4) 0.031(4) -0.002(3) -0.002(4) 0.002(4)
C17 0.024(4) 0.039(4) 0.026(4) -0.005(3) 0.006(3) 0.006(3)
C25 0.028(4) 0.052(5) 0.048(5) -0.009(4) 0.015(3) -0.004(3)
C18 0.043(5) 0.051(5) 0.042(5) -0.001(4) 0.011(4) -0.001(4)
C22 0.036(4) 0.052(5) 0.045(4) -0.004(4) 0.009(4) -0.001(4)
C19 0.054(5) 0.052(5) 0.034(4) -0.008(4) -0.006(4) 0.007(4)
C31 0.047(5) 0.062(5) 0.028(4) -0.013(4) -0.002(4) 0.014(4)
C20 0.030(4) 0.046(5) 0.067(6) -0.017(4) -0.011(4) 0.004(4)
C26 0.042(5) 0.046(4) 0.048(5) 0.008(4) 0.011(4) -0.001(4)
C28 0.073(6) 0.056(5) 0.073(6) -0.001(5) 0.054(5) -0.008(5)
C21 0.028(4) 0.061(5) 0.077(6) -0.002(5) 0.009(4) -0.003(4)
C32 0.047(5) 0.077(6) 0.038(5) 0.002(4) 0.008(4) 0.030(4)
C36 0.070(6) 0.077(6) 0.065(6) -0.036(5) -0.005(5) 0.013(5)
C23 0.049(5) 0.062(5) 0.041(5) 0.002(4) 0.023(4) -0.006(4)
C29 0.074(6) 0.047(5) 0.071(6) -0.004(4) 0.037(5) -0.002(4)
C3 0.066(6) 0.078(6) 0.036(5) -0.014(4) 0.022(4) -0.019(5)
C35 0.092(11) 0.161(14) 0.118(12) -0.108(11) -0.006(8) 0.042(9)
C33 0.056(6) 0.167(12) 0.051(6) -0.008(7) 0.016(5) 0.018(7)
C34 0.053(8) 0.211(18) 0.075(9) -0.064(11) 0.001(6) 0.033(9)
OW1 0.131(6) 0.034(3) 0.057(4) -0.009(3) 0.035(4) -0.002(3)
U1 0.02884(14) 0.03222(13) 0.02533(13) 0.00076(11) 0.00847(10) -0.00227(11)
U2 0.03655(16) 0.03390(14) 0.02971(14) -0.00011(11) 0.01395(12) -0.00173(11)

loop_
_atom_type_symbol
_atom_type_description
_atom_type_scat_dispersion_real
_atom_type_scat_dispersion_imag
_atom_type_scat_source
C C 0.0033 0.0016 'International Tables Vol C Tables 4.2.6.8 and 6.1.1.4'
H H 0.0000 0.0000 'International Tables Vol C Tables 4.2.6.8 and 6.1.1.4'
N N 0.0061 0.0033 'International Tables Vol C Tables 4.2.6.8 and 6.1.1.4'
O O 0.0106 0.0060 'International Tables Vol C Tables 4.2.6.8 and 6.1.1.4'
Cl Cl 0.1484 0.1585 'International Tables Vol C Tables 4.2.6.8 and 6.1.1.4'
Br Br -0.2901 2.4595 'International Tables Vol C Tables 4.2.6.8 and 6.1.1.4'
U U -9.6767 9.6646 'International Tables Vol C Tables 4.2.6.8 and 6.1.1.4'

loop_
_geom_angle_atom_site_label_1
_geom_angle_atom_site_label_2
_geom_angle_atom_site_label_3
_geom_angle
U1 O5 U2 130.70(18)
C15 N3 C11 117.7(6)
C15 N3 U1 120.2(4)
C11 N3 U1 122.0(4)
C6 N2 C10 118.1(6)
C6 N2 U1 119.5(4)
C10 N2 U1 121.0(4)
C16 O6 U1 121.7(4)
C23 O8 U2 93.2(4)
C16 O7 U2 136.4(4)
C23 O9 U2 93.0(4)
C1 N1 C5 118.1(6)
C1 N1 U1 120.8(5)
C5 N1 U1 120.9(4)
C30 O10 U2 164.7(5)
N3 C11 C12 122.5(6)
N3 C11 C10 116.4(6)
C12 C11 C10 121.1(6)
N3 C15 C14 122.2(7)
N3 C15 H15 118.9
C14 C15 H15 118.9
N2 C10 C9 123.0(6)
N2 C10 C11 116.3(6)
C9 C10 C11 120.7(6)
C14 C13 C12 118.8(7)
C14 C13 H13 120.6
C12 C13 H13 120.6
C9 C8 C7 120.4(7)
C9 C8 Cl1 120.1(6)
C7 C8 Cl1 119.5(6)
C3 C4 C5 120.7(7)
C3 C4 H4 119.7
C5 C4 H4 119.7
C8 C9 C10 118.2(7)
C8 C9 H9 120.9
C10 C9 H9 120.9
C13 C14 C15 119.5(7)
C13 C14 H14 120.3
C15 C14 H14 120.3
N2 C6 C7 121.4(6)
N2 C6 C5 117.5(6)
C7 C6 C5 121.1(6)
N1 C1 C2 124.4(7)
N1 C1 H1 117.8
C2 C1 H1 117.8
N1 C5 C4 119.9(7)
N1 C5 C6 116.9(6)
C4 C5 C6 123.2(7)
C11 C12 C13 119.3(7)
C11 C12 H12 120.3
C13 C12 H12 120.3
C3 C2 C1 117.8(7)
C3 C2 H2 121.1
C1 C2 H2 121.1
C8 C7 C6 118.6(7)
C8 C7 H7 120.7
C6 C7 H7 120.7
O7 C16 O6 124.6(6)
O7 C16 C17 118.0(6)
O6 C16 C17 117.4(6)
C29 C24 C25 119.8(7)
C29 C24 C23 121.0(7)
C25 C24 C23 119.0(6)
C28 C27 C26 122.3(7)
C28 C27 Br2 119.4(6)
C26 C27 Br2 118.4(6)
O11 C30 O10 122.4(7)
O11 C30 C31 121.2(7)
O10 C30 C31 116.3(7)
C18 C17 C22 119.5(6)
C18 C17 C16 120.8(6)
C22 C17 C16 119.7(6)
C26 C25 C24 120.2(7)
C26 C25 H25 119.9
C24 C25 H25 119.9
C17 C18 C19 119.5(7)
C17 C18 H18 120.2
C19 C18 H18 120.2
C17 C22 C21 121.1(7)
C17 C22 H22 119.4
C21 C22 H22 119.4
C20 C19 C18 120.5(7)
C20 C19 H19 119.8
C18 C19 H19 119.8
C32 C31 C36 118.9(8)
C32 C31 C30 121.9(7)
C36 C31 C30 119.1(8)
C19 C20 C21 121.4(7)
C19 C20 Br1 120.0(7)
C21 C20 Br1 118.6(7)
C27 C26 C25 118.8(7)
C27 C26 H26 120.6
C25 C26 H26 120.6
C27 C28 C29 119.2(7)
C27 C28 H28 120.4
C29 C28 H28 120.4
C20 C21 C22 117.9(7)
C20 C21 H21 121.0
C22 C21 H21 121.0
C31 C32 C33 119.4(9)
C31 C32 H32 120.3
C33 C32 H32 120.3
C31 C36 C35 121.5(11)
C31 C36 H36 119.2
C35 C36 H36 119.2
O9 C23 O8 119.5(7)
O9 C23 C24 120.2(6)
O8 C23 C24 120.3(7)
O9 C23 U2 60.2(4)
O8 C23 U2 60.0(4)
C24 C23 U2 170.9(5)
C28 C29 C24 119.6(7)
C28 C29 H29 120.2
C24 C29 H29 120.2
C2 C3 C4 119.0(7)
C2 C3 H3 120.5
C4 C3 H3 120.5
C34 C35 C36 117.3(12)
C34 C35 H35 121.3
C36 C35 H35 121.3
C34 C33 C32 120.1(12)
C34 C33 H33 119.9
C32 C33 H33 119.9
C33 C34 C35 122.7(13)
C33 C34 Br3 120.4(13)
C35 C34 Br3 116.9(12)
O2 U1 O1 175.14(19)
O2 U1 O5 96.87(18)
O1 U1 O5 87.18(17)
O2 U1 O6 87.26(17)
O1 U1 O6 96.12(17)
O5 U1 O6 79.76(15)
O2 U1 N3 86.44(18)
O1 U1 N3 91.66(18)
O5 U1 N3 79.81(16)
O6 U1 N3 157.72(16)
O2 U1 N1 93.34(19)
O1 U1 N1 84.19(18)
O5 U1 N1 152.46(16)
O6 U1 N1 75.25(16)
N3 U1 N1 126.45(17)
O2 U1 N2 83.71(18)
O1 U1 N2 91.44(17)
O5 U1 N2 142.99(15)
O6 U1 N2 137.03(16)
N3 U1 N2 63.25(17)
N1 U1 N2 63.52(17)
O4 U2 O3 177.3(2)
O4 U2 O10 89.3(2)
O3 U2 O10 91.9(2)
O4 U2 O5 88.19(18)
O3 U2 O5 89.58(19)
O10 U2 O5 81.95(16)
O4 U2 O7 90.60(18)
O3 U2 O7 87.2(2)
O10 U2 O7 154.44(16)
O5 U2 O7 72.50(14)
O4 U2 O8 87.24(19)
O3 U2 O8 93.6(2)
O10 U2 O8 133.67(17)
O5 U2 O8 143.97(15)
O7 U2 O8 71.84(15)
O4 U2 O9 92.7(2)
O3 U2 O9 89.9(2)
O10 U2 O9 80.79(17)
O5 U2 O9 162.71(15)
O7 U2 O9 124.74(16)
O8 U2 O9 53.29(16)
O4 U2 C23 87.5(2)
O3 U2 C23 94.5(2)
O10 U2 C23 106.9(2)
O5 U2 C23 170.06(19)
O7 U2 C23 98.60(19)
O8 U2 C23 26.77(18)
O9 U2 C23 26.74(18)

loop_
_geom_bond_atom_site_label_1
_geom_bond_atom_site_label_2
_geom_bond_distance
O2 U1 1.756(4)
O5 U1 2.226(4)
O5 U2 2.390(4)
N3 C15 1.351(8)
N3 C11 1.353(8)
N3 U1 2.564(5)
N2 C6 1.354(8)
N2 C10 1.350(8)
N2 U1 2.585(5)
O6 C16 1.266(7)
O6 U1 2.398(4)
O4 U2 1.765(4)
O8 C23 1.269(8)
O8 U2 2.440(4)
O7 C16 1.252(7)
O7 U2 2.391(4)
O1 U1 1.766(4)
O3 U2 1.767(5)
O9 C23 1.267(8)
O9 U2 2.445(5)
Br2 C27 1.898(7)
Br1 C20 1.895(7)
Br3 C34 1.892(12)
N1 C1 1.331(8)
N1 C5 1.348(8)
N1 U1 2.580(5)
Cl1 C8 1.708(7)
O10 C30 1.276(8)
O10 U2 2.244(5)
C11 C12 1.378(9)
C11 C10 1.497(9)
C15 C14 1.383(9)
C15 H15 0.9300
C10 C9 1.375(9)
C13 C14 1.378(10)
C13 C12 1.381(10)
C13 H13 0.9300
C8 C9 1.361(9)
C8 C7 1.382(10)
C4 C3 1.364(10)
C4 C5 1.394(9)
C4 H4 0.9300
C9 H9 0.9300
C14 H14 0.9300
C6 C7 1.387(9)
C6 C5 1.475(9)
C1 C2 1.370(10)
C1 H1 0.9300
C12 H12 0.9300
C2 C3 1.367(10)
C2 H2 0.9300
C7 H7 0.9300
C16 C17 1.500(8)
O11 C30 1.235(8)
C24 C29 1.391(10)
C24 C25 1.392(9)
C24 C23 1.487(9)
C27 C28 1.369(10)
C27 C26 1.372(10)
C30 C31 1.486(10)
C17 C18 1.359(9)
C17 C22 1.380(9)
C25 C26 1.376(9)
C25 H25 0.9300
C18 C19 1.401(9)
C18 H18 0.9300
C22 C21 1.391(9)
C22 H22 0.9300
C19 C20 1.341(11)
C19 H19 0.9300
C31 C32 1.382(11)
C31 C36 1.383(10)
C20 C21 1.377(11)
C26 H26 0.9300
C28 C29 1.383(10)
C28 H28 0.9300
C21 H21 0.9300
C32 C33 1.389(11)
C32 H32 0.9300
C36 C35 1.384(15)
C36 H36 0.9300
C23 U2 2.813(7)
C29 H29 0.9300
C3 H3 0.9300
C35 C34 1.372(19)
C35 H35 0.9300
C33 C34 1.337(17)
C33 H33 0.9300
